data_4029910
loop_
_publ_author_name
'Yao, Hongliang'
'Song, Liyan'
'Liu, Yuan'
'Tong, Rongbiao'

_publ_section_title
;
 Cascade Michael Addition/Cycloketalization of Cyclic 1,3-Dicarbonyl
 Compounds: Important Role of the Tethered Alcohol of \a,\b-Unsaturated
 Carbonyl Compounds on Reaction Rate and Regioselectivity.
;
_journal_issue 18
_journal_name_full 'The Journal of organic chemistry'
_journal_page_first 8774
_journal_page_last 8785
_journal_paper_doi 10.1021/jo501604e
_journal_volume 79
_journal_year 2014
_chemical_absolute_configuration ad
_chemical_formula_moiety 'C14 H16 O5'
_chemical_formula_sum 'C14 H16 O5'
_chemical_formula_weight 264.27
_chemical_name_systematic
;
 ? 
;
_space_group_IT_number 4
_space_group_name_Hall 'P 2yb'
_symmetry_cell_setting monoclinic
_symmetry_space_group_name_Hall 'P 2yb'
_symmetry_space_group_name_H-M 'P 1 21 1'
_atom_sites_solution_hydrogens geom
_atom_sites_solution_primary direct
_atom_sites_solution_secondary difmap
_audit_creation_date 2014-06-04
_audit_creation_method
;
  Olex2 1.2-beta
  (compiled May  9 2012 12:37:22, GUI svn.r4230)
;
_cell_angle_alpha 90.00
_cell_angle_beta 104.242(3)
_cell_angle_gamma 90.00
_cell_formula_units_Z 4
_cell_length_a 12.4927(4)
_cell_length_b 6.17535(17)
_cell_length_c 16.8213(5)
_cell_measurement_reflns_used 3913
_cell_measurement_temperature 99.97(13)
_cell_measurement_theta_max 75.1780
_cell_measurement_theta_min 5.0540
_cell_volume 1257.82(7)
_computing_cell_refinement
;
CrysAlisPro, Agilent Technologies,
Version 1.171.36.32 (release 02-08-2013 CrysAlis171 .NET)
(compiled Aug  2 2013,16:46:58)
;
_computing_data_collection
;
CrysAlisPro, Agilent Technologies,
Version 1.171.36.32 (release 02-08-2013 CrysAlis171 .NET)
(compiled Aug  2 2013,16:46:58)
;
_computing_data_reduction
;
CrysAlisPro, Agilent Technologies,
Version 1.171.36.32 (release 02-08-2013 CrysAlis171 .NET)
(compiled Aug  2 2013,16:46:58)
;
_computing_molecular_graphics
;
O. V. Dolomanov, L. J. Bourhis, R. J. Gildea, J. A. K. Howard and H. Puschmann,
OLEX2: a complete structure solution, refinement and analysis program.
J. Appl. Cryst. (2009). 42, 339-341.
;
_computing_publication_material
;
O. V. Dolomanov, L. J. Bourhis, R. J. Gildea, J. A. K. Howard and H. Puschmann,
OLEX2: a complete structure solution, refinement and analysis program.
J. Appl. Cryst. (2009). 42, 339-341.
;
_computing_structure_refinement
;
XL, G.M. Sheldrick, Acta Cryst.
(2008). A64, 112-122
;
_computing_structure_solution
;
SHELXS, G.M. Sheldrick, Acta Cryst.
(2008). A64, 112-122
;
_diffrn_ambient_temperature 99.97(13)
_diffrn_detector_area_resol_mean 10.3587
_diffrn_measured_fraction_theta_full 0.9633
_diffrn_measured_fraction_theta_max 0.8997
_diffrn_measurement_details
;
  1 omega   38.00  108.00   1.0000    6.0000
omega____ theta____ kappa____ phi______ frames
    -      110.5703  -94.0000 -180.0000 70

  2 omega -116.00  -13.00   1.0000    2.0000
omega____ theta____ kappa____ phi______ frames
    -      -40.9453  -77.0000   60.0000 103

  3 omega  -71.00   30.00   1.0000    2.0000
omega____ theta____ kappa____ phi______ frames
    -      -40.9453   77.0000  -90.0000 101

  4 omega  -44.00   34.00   1.0000    2.0000
omega____ theta____ kappa____ phi______ frames
    -      -40.9453   37.0000 -180.0000 78

  5 omega  -43.00   16.00   1.0000    2.0000
omega____ theta____ kappa____ phi______ frames
    -      -40.9453   37.0000  120.0000 59

  6 omega   34.00   89.00   1.0000    6.0000
omega____ theta____ kappa____ phi______ frames
    -      110.5703  -30.0000 -120.0000 55

  7 omega   45.00   90.00   1.0000    6.0000
omega____ theta____ kappa____ phi______ frames
    -      110.5703  -30.0000 -180.0000 45

  8 omega   49.00  104.00   1.0000    6.0000
omega____ theta____ kappa____ phi______ frames
    -      110.5703  -94.0000  -90.0000 55

  9 omega   33.00   85.00   1.0000    6.0000
omega____ theta____ kappa____ phi______ frames
    -      110.5703  -30.0000   60.0000 52

 10 omega   97.00  153.00   1.0000    6.0000
omega____ theta____ kappa____ phi______ frames
    -      110.5703   45.0000  -90.0000 56

 11 omega   36.00   87.00   1.0000    6.0000
omega____ theta____ kappa____ phi______ frames
    -      110.5703  -32.0000  -68.0000 51

 12 omega   38.00   90.00   1.0000    6.0000
omega____ theta____ kappa____ phi______ frames
    -      110.5703  -30.0000  -30.0000 52

 13 omega   32.00  107.00   1.0000    6.0000
omega____ theta____ kappa____ phi______ frames
    -      110.5703  -94.0000   90.0000 75

 14 omega   35.00   76.00   1.0000    6.0000
omega____ theta____ kappa____ phi______ frames
    -      110.5703  -30.0000  150.0000 41

 15 omega   50.00  108.00   1.0000    6.0000
omega____ theta____ kappa____ phi______ frames
    -      110.5703  -94.0000  -30.0000 58

 16 omega   78.00  153.00   1.0000    6.0000
omega____ theta____ kappa____ phi______ frames
    -      110.5703   77.0000  -30.0000 75
;
_diffrn_measurement_device 'kappa diffractometer'
_diffrn_measurement_device_type 'SuperNova, Dual, Cu at zero, Atlas'
_diffrn_measurement_method '\w scans'
_diffrn_orient_matrix_UB_11 0.0864568000
_diffrn_orient_matrix_UB_12 -0.1088519000
_diffrn_orient_matrix_UB_13 -0.0383790000
_diffrn_orient_matrix_UB_21 0.0524885000
_diffrn_orient_matrix_UB_22 0.2225901000
_diffrn_orient_matrix_UB_23 -0.0072845000
_diffrn_orient_matrix_UB_31 0.0771324000
_diffrn_orient_matrix_UB_32 -0.0297393000
_diffrn_orient_matrix_UB_33 0.0859953000
_diffrn_radiation_monochromator mirror
_diffrn_radiation_probe x-ray
_diffrn_radiation_type CuK\a
_diffrn_radiation_wavelength 1.5418
_diffrn_reflns_av_R_equivalents 0.0413
_diffrn_reflns_av_unetI/netI 0.0614
_diffrn_reflns_limit_h_max 14
_diffrn_reflns_limit_h_min -13
_diffrn_reflns_limit_k_max 7
_diffrn_reflns_limit_k_min -7
_diffrn_reflns_limit_l_max 20
_diffrn_reflns_limit_l_min -14
_diffrn_reflns_number 6656
_diffrn_reflns_theta_full 66.50
_diffrn_reflns_theta_max 67.46
_diffrn_reflns_theta_min 3.98
_diffrn_source 'sealed X-ray tube'
_diffrn_source_current 0.80
_diffrn_source_power 0.040
_diffrn_source_target Cu
_diffrn_source_voltage 50
_exptl_absorpt_coefficient_mu 0.887
_exptl_absorpt_correction_T_max 1.00000
_exptl_absorpt_correction_T_min 0.29595
_exptl_absorpt_correction_type multi-scan
_exptl_absorpt_process_details
;
CrysAlisPro, Agilent Technologies,
Version 1.171.36.32 (release 02-08-2013 CrysAlis171 .NET)
(compiled Aug  2 2013,16:46:58)
Empirical absorption correction using spherical harmonics,
 implemented in SCALE3 ABSPACK scaling algorithm.
;
_exptl_crystal_colour yellow
_exptl_crystal_density_diffrn 1.396
_exptl_crystal_density_method 'not measured'
_exptl_crystal_description needle
_exptl_crystal_F_000 560
_exptl_crystal_size_max 0.18
_exptl_crystal_size_mid 0.05
_exptl_crystal_size_min 0.03
_refine_diff_density_max 0.189
_refine_diff_density_min -0.254
_refine_diff_density_rms 0.044
_refine_ls_abs_structure_details 'Flack H D (1983), Acta Cryst. A39, 876-881'
_refine_ls_abs_structure_Flack -0.14(17)
_refine_ls_extinction_method none
_refine_ls_goodness_of_fit_ref 0.832
_refine_ls_hydrogen_treatment constr
_refine_ls_matrix_type full
_refine_ls_number_parameters 345
_refine_ls_number_reflns 4262
_refine_ls_number_restraints 1
_refine_ls_restrained_S_all 0.832
_refine_ls_R_factor_all 0.0446
_refine_ls_R_factor_gt 0.0401
_refine_ls_shift/su_max 0.000
_refine_ls_shift/su_mean 0.000
_refine_ls_structure_factor_coef Fsqd
_refine_ls_weighting_details 'calc w=1/[\s^2^(Fo^2^)+(0.0690P)^2^+0.2472P] where P=(Fo^2^+2Fc^2^)/3'
_refine_ls_weighting_scheme calc
_refine_ls_wR_factor_gt 0.1005
_refine_ls_wR_factor_ref 0.1042
_reflns_number_gt 3939
_reflns_number_total 4262
_reflns_threshold_expression >2sigma(I)
_cod_data_source_file jo501604e_si_009.cif
_cod_data_source_block liang11a
_cod_depositor_comments
;
The following automatic conversions were performed:

'_symmetry_cell_setting' value 'Monoclinic' changed to 'monoclinic'
according to
/home/saulius/struct/COD-crude-data--automatic-downloads/rss-feeds/ACS/lib/dictionaries/cif_core.dic
dictionary named 'cif_core.dic' version 2.4.2 from 2011-04-26.

Automatic conversion script
Id: cif_fix_values 2281 2013-09-26 08:29:07Z andrius 

 Adding full bibliography for 4029910--4029917.cif.
;
_cod_original_cell_volume 1257.83(7)
_cod_original_sg_symbol_H-M P2(1)
_cod_database_code 4029910
_reflns_odcompleteness_completeness 96.33
_reflns_odcompleteness_iscentric 1
_reflns_odcompleteness_theta 68.13

loop_
_space_group_symop_id
_space_group_symop_operation_xyz
1 'x, y, z'
2 '-x, y+1/2, -z'

loop_
_atom_site_label
_atom_site_type_symbol
_atom_site_fract_x
_atom_site_fract_y
_atom_site_fract_z
_atom_site_U_iso_or_equiv
_atom_site_adp_type
_atom_site_occupancy
_atom_site_symmetry_multiplicity
_atom_site_calc_flag
_atom_site_refinement_flags
O1 O 0.26992(13) 0.0597(3) -0.10429(10) 0.0206(4) Uani 1 1 d .
O2 O 0.28778(12) -0.2311(2) -0.01406(10) 0.0173(3) Uani 1 1 d .
O3 O 0.04032(13) -0.1344(3) 0.03930(11) 0.0243(4) Uani 1 1 d .
O4 O 0.14626(14) 0.0791(3) 0.13339(11) 0.0219(4) Uani 1 1 d .
O5 O 0.50714(14) 0.2345(3) 0.18163(11) 0.0221(4) Uani 1 1 d .
C1 C 0.21254(18) -0.0617(4) -0.05754(15) 0.0171(5) Uani 1 1 d .
C2 C 0.17975(18) 0.0957(3) 0.00195(15) 0.0164(4) Uani 1 1 d .
H2 H 0.1343 0.2134 -0.0308 0.020 Uiso 1 1 calc R
C3 C 0.27849(17) 0.2010(4) 0.06228(14) 0.0151(4) Uani 1 1 d .
H3 H 0.3004 0.3401 0.0402 0.018 Uiso 1 1 calc R
C4 C 0.37230(18) 0.0434(4) 0.08141(14) 0.0152(4) Uani 1 1 d .
C5 C 0.4768(2) 0.0710(4) 0.14095(14) 0.0182(5) Uani 1 1 d .
C6 C 0.54319(19) -0.1350(4) 0.14302(15) 0.0220(5) Uani 1 1 d .
H6A H 0.5586 -0.2021 0.1981 0.026 Uiso 1 1 calc R
H6B H 0.6143 -0.1044 0.1292 0.026 Uiso 1 1 calc R
C7 C 0.47136(19) -0.2858(4) 0.07860(15) 0.0210(5) Uani 1 1 d .
H7A H 0.5085 -0.3221 0.0347 0.025 Uiso 1 1 calc R
H7B H 0.4533 -0.4213 0.1040 0.025 Uiso 1 1 calc R
C8 C 0.37051(18) -0.1520(4) 0.04634(13) 0.0153(4) Uani 1 1 d .
C9 C 0.12242(19) -0.1816(4) -0.11852(15) 0.0209(5) Uani 1 1 d .
H9A H 0.0561 -0.0900 -0.1380 0.025 Uiso 1 1 calc R
H9B H 0.1012 -0.3168 -0.0947 0.025 Uiso 1 1 calc R
C10 C 0.1797(2) -0.2289(4) -0.18758(16) 0.0255(5) Uani 1 1 d .
H10C H 0.2263 -0.3602 -0.1757 0.031 Uiso 1 1 calc R
H10D H 0.1253 -0.2467 -0.2410 0.031 Uiso 1 1 calc R
C11 C 0.2492(2) -0.0267(4) -0.18652(15) 0.0261(5) Uani 1 1 d .
H11C H 0.3196 -0.0632 -0.2004 0.031 Uiso 1 1 calc R
H11D H 0.2091 0.0803 -0.2268 0.031 Uiso 1 1 calc R
C12 C 0.11382(19) -0.0031(3) 0.05723(15) 0.0178(5) Uani 1 1 d .
C13 C 0.23396(19) 0.2395(4) 0.13948(15) 0.0201(5) Uani 1 1 d .
H13 H 0.2940 0.2119 0.1900 0.024 Uiso 1 1 calc R
C14 C 0.1867(2) 0.4640(4) 0.14350(18) 0.0270(6) Uani 1 1 d .
H14D H 0.1330 0.4959 0.0917 0.040 Uiso 1 1 calc R
H14E H 0.2465 0.5709 0.1526 0.040 Uiso 1 1 calc R
H14F H 0.1502 0.4706 0.1887 0.040 Uiso 1 1 calc R
O1A O 0.29646(14) 0.6740(3) 0.56773(10) 0.0224(4) Uani 1 1 d .
O2A O 0.27691(13) 0.3807(3) 0.47840(10) 0.0203(3) Uani 1 1 d .
O3A O -0.00403(15) 0.4670(3) 0.39429(13) 0.0313(4) Uani 1 1 d .
O4A O 0.06278(15) 0.6740(3) 0.30853(12) 0.0305(4) Uani 1 1 d .
O5A O 0.40487(16) 0.8405(3) 0.29770(12) 0.0305(4) Uani 1 1 d .
C1A C 0.21838(19) 0.5496(4) 0.51356(15) 0.0204(5) Uani 1 1 d .
C2A C 0.15582(19) 0.7009(4) 0.44764(14) 0.0187(5) Uani 1 1 d .
H2A H 0.1229 0.8185 0.4750 0.022 Uiso 1 1 calc R
C3A C 0.2284(2) 0.8081(4) 0.39669(15) 0.0197(5) Uani 1 1 d .
H3A H 0.2595 0.9485 0.4217 0.024 Uiso 1 1 calc R
C4A C 0.31807(19) 0.6549(4) 0.39007(14) 0.0182(5) Uani 1 1 d .
C5A C 0.3981(2) 0.6829(4) 0.34073(15) 0.0223(5) Uani 1 1 d .
C6A C 0.4734(2) 0.4869(4) 0.35292(17) 0.0258(5) Uani 1 1 d .
H6AA H 0.5503 0.5290 0.3795 0.031 Uiso 1 1 calc R
H6AB H 0.4720 0.4172 0.2997 0.031 Uiso 1 1 calc R
C7A C 0.4274(2) 0.3320(4) 0.40860(16) 0.0242(5) Uani 1 1 d .
H7AA H 0.3999 0.1959 0.3796 0.029 Uiso 1 1 calc R
H7AB H 0.4842 0.2970 0.4593 0.029 Uiso 1 1 calc R
C8A C 0.33478(19) 0.4609(4) 0.42722(14) 0.0177(5) Uani 1 1 d .
C9A C 0.1537(2) 0.4289(4) 0.56539(17) 0.0260(6) Uani 1 1 d .
H9AA H 0.0938 0.5197 0.5766 0.031 Uiso 1 1 calc R
H9AB H 0.1218 0.2928 0.5385 0.031 Uiso 1 1 calc R
C10A C 0.2424(2) 0.3838(5) 0.64332(17) 0.0329(6) Uani 1 1 d .
H10A H 0.2785 0.2426 0.6399 0.039 Uiso 1 1 calc R
H10B H 0.2108 0.3832 0.6918 0.039 Uiso 1 1 calc R
C11A C 0.3239(2) 0.5691(6) 0.64809(17) 0.0348(6) Uani 1 1 d .
H11A H 0.3171 0.6731 0.6914 0.042 Uiso 1 1 calc R
H11B H 0.4006 0.5133 0.6609 0.042 Uiso 1 1 calc R
C12A C 0.0632(2) 0.5959(4) 0.38369(16) 0.0241(5) Uani 1 1 d .
C13A C 0.1459(2) 0.8447(4) 0.31382(15) 0.0263(5) Uani 1 1 d .
H13A H 0.1840 0.8266 0.2685 0.032 Uiso 1 1 calc R
C14A C 0.0893(3) 1.0627(5) 0.30627(18) 0.0369(7) Uani 1 1 d .
H14A H 0.0333 1.0702 0.2541 0.055 Uiso 1 1 calc R
H14B H 0.1440 1.1775 0.3081 0.055 Uiso 1 1 calc R
H14C H 0.0538 1.0818 0.3517 0.055 Uiso 1 1 calc R

loop_
_atom_site_aniso_label
_atom_site_aniso_U_11
_atom_site_aniso_U_22
_atom_site_aniso_U_33
_atom_site_aniso_U_23
_atom_site_aniso_U_13
_atom_site_aniso_U_12
O1 0.0178(8) 0.0237(8) 0.0201(9) 0.0014(7) 0.0045(7) -0.0037(7)
O2 0.0134(8) 0.0160(7) 0.0206(9) -0.0012(6) 0.0002(7) 0.0010(6)
O3 0.0174(8) 0.0225(8) 0.0336(10) 0.0012(7) 0.0078(8) -0.0056(7)
O4 0.0210(8) 0.0224(8) 0.0245(9) -0.0010(7) 0.0099(8) -0.0009(7)
O5 0.0217(8) 0.0225(8) 0.0197(9) -0.0038(7) 0.0007(7) -0.0020(6)
C1 0.0117(10) 0.0202(11) 0.0171(11) 0.0033(9) -0.0009(10) 0.0000(8)
C2 0.0148(10) 0.0138(10) 0.0209(12) 0.0017(9) 0.0052(10) 0.0008(8)
C3 0.0122(10) 0.0159(10) 0.0160(11) 0.0015(9) 0.0015(9) -0.0006(8)
C4 0.0128(10) 0.0197(11) 0.0129(11) 0.0008(8) 0.0026(9) 0.0011(8)
C5 0.0193(11) 0.0214(11) 0.0148(11) 0.0008(9) 0.0060(10) -0.0018(9)
C6 0.0144(11) 0.0253(11) 0.0234(12) 0.0016(10) -0.0005(10) 0.0035(9)
C7 0.0179(11) 0.0197(11) 0.0239(12) -0.0022(10) 0.0022(10) 0.0037(9)
C8 0.0136(10) 0.0186(10) 0.0130(10) 0.0010(9) 0.0019(9) -0.0016(8)
C9 0.0145(11) 0.0266(12) 0.0191(12) -0.0014(9) -0.0004(10) -0.0036(9)
C10 0.0161(11) 0.0358(14) 0.0217(13) -0.0062(10) -0.0009(11) -0.0027(10)
C11 0.0225(13) 0.0379(14) 0.0173(12) -0.0022(11) 0.0033(11) -0.0031(11)
C12 0.0152(11) 0.0156(10) 0.0226(12) 0.0009(9) 0.0045(10) 0.0043(9)
C13 0.0181(11) 0.0218(12) 0.0208(12) -0.0039(9) 0.0057(10) -0.0004(9)
C14 0.0241(13) 0.0233(12) 0.0351(15) -0.0068(11) 0.0105(12) -0.0003(10)
O1A 0.0225(8) 0.0282(9) 0.0141(8) -0.0024(7) -0.0002(7) -0.0037(7)
O2A 0.0218(8) 0.0196(8) 0.0201(8) 0.0031(7) 0.0062(7) 0.0010(6)
O3A 0.0194(9) 0.0336(10) 0.0400(11) -0.0057(9) 0.0052(9) -0.0039(8)
O4A 0.0245(9) 0.0422(11) 0.0212(9) -0.0011(8) -0.0012(8) 0.0049(8)
O5A 0.0377(10) 0.0267(9) 0.0322(10) 0.0042(8) 0.0186(9) -0.0010(8)
C1A 0.0187(11) 0.0223(11) 0.0207(12) -0.0008(9) 0.0056(11) -0.0002(9)
C2A 0.0177(11) 0.0181(11) 0.0203(12) -0.0023(9) 0.0048(10) 0.0016(9)
C3A 0.0224(12) 0.0195(11) 0.0179(11) -0.0002(9) 0.0066(10) 0.0013(9)
C4A 0.0198(12) 0.0215(11) 0.0123(11) -0.0006(9) 0.0019(10) -0.0022(9)
C5A 0.0226(12) 0.0248(12) 0.0201(12) -0.0015(10) 0.0062(11) -0.0045(10)
C6A 0.0234(12) 0.0280(13) 0.0282(14) -0.0006(11) 0.0106(12) 0.0019(10)
C7A 0.0218(12) 0.0232(12) 0.0289(13) -0.0003(10) 0.0084(11) 0.0033(10)
C8A 0.0158(11) 0.0197(11) 0.0162(12) -0.0009(9) 0.0012(10) -0.0022(9)
C9A 0.0238(13) 0.0280(12) 0.0288(14) 0.0034(10) 0.0114(12) -0.0011(9)
C10A 0.0381(15) 0.0384(15) 0.0248(14) 0.0070(12) 0.0127(13) 0.0055(12)
C11A 0.0318(15) 0.0543(17) 0.0158(13) 0.0044(12) 0.0007(12) -0.0010(13)
C12A 0.0204(12) 0.0278(13) 0.0225(13) -0.0050(10) 0.0022(11) 0.0067(10)
C13A 0.0280(13) 0.0326(13) 0.0191(12) 0.0032(11) 0.0073(11) 0.0079(11)
C14A 0.0444(17) 0.0427(16) 0.0268(15) 0.0123(13) 0.0150(14) 0.0231(14)

loop_
_atom_type_symbol
_atom_type_description
_atom_type_scat_dispersion_real
_atom_type_scat_dispersion_imag
_atom_type_scat_source
C C 0.0181 0.0091 'International Tables Vol C Tables 4.2.6.8 and 6.1.1.4'
H H 0.0000 0.0000 'International Tables Vol C Tables 4.2.6.8 and 6.1.1.4'
O O 0.0492 0.0322 'International Tables Vol C Tables 4.2.6.8 and 6.1.1.4'

loop_
_geom_angle_atom_site_label_1
_geom_angle_atom_site_label_2
_geom_angle_atom_site_label_3
_geom_angle
C1 O1 C11 110.07(18)
C8 O2 C1 113.12(17)
C12 O4 C13 111.57(17)
O1 C1 O2 107.79(17)
O1 C1 C2 106.55(18)
O1 C1 C9 106.15(19)
O2 C1 C2 111.64(18)
O2 C1 C9 105.39(18)
C9 C1 C2 118.78(19)
C1 C2 C3 113.75(18)
C12 C2 C1 114.97(18)
C12 C2 C3 103.57(19)
C2 C3 C13 102.87(17)
C4 C3 C2 109.01(18)
C4 C3 C13 110.03(19)
C5 C4 C3 126.7(2)
C8 C4 C3 124.3(2)
C8 C4 C5 109.0(2)
O5 C5 C4 125.8(2)
O5 C5 C6 125.9(2)
C4 C5 C6 108.2(2)
C5 C6 C7 105.72(19)
C8 C7 C6 102.41(19)
O2 C8 C7 119.64(19)
C4 C8 O2 125.7(2)
C4 C8 C7 114.6(2)
C1 C9 C10 101.42(18)
C11 C10 C9 101.9(2)
O1 C11 C10 106.4(2)
O3 C12 O4 121.6(2)
O3 C12 C2 127.8(2)
O4 C12 C2 110.57(19)
O4 C13 C3 104.75(18)
O4 C13 C14 109.27(18)
C14 C13 C3 113.6(2)
C1A O1A C11A 109.2(2)
C8A O2A C1A 113.10(18)
C12A O4A C13A 111.1(2)
O1A C1A O2A 108.40(18)
O1A C1A C2A 106.96(19)
O1A C1A C9A 106.3(2)
O2A C1A C2A 111.09(19)
O2A C1A C9A 105.56(19)
C2A C1A C9A 118.1(2)
C1A C2A C3A 113.87(19)
C1A C2A C12A 114.95(19)
C12A C2A C3A 103.87(19)
C4A C3A C2A 108.92(19)
C4A C3A C13A 112.0(2)
C13A C3A C2A 102.31(19)
C5A C4A C3A 126.9(2)
C8A C4A C3A 124.4(2)
C8A C4A C5A 108.7(2)
O5A C5A C4A 125.9(2)
O5A C5A C6A 125.6(2)
C4A C5A C6A 108.5(2)
C5A C6A C7A 105.40(18)
C8A C7A C6A 102.64(19)
O2A C8A C7A 120.1(2)
C4A C8A O2A 125.4(2)
C4A C8A C7A 114.6(2)
C10A C9A C1A 101.9(2)
C9A C10A C11A 104.2(2)
O1A C11A C10A 106.4(2)
O3A C12A O4A 122.2(2)
O3A C12A C2A 128.1(2)
O4A C12A C2A 109.7(2)
O4A C13A C3A 104.9(2)
O4A C13A C14A 109.0(2)
C14A C13A C3A 113.8(2)

loop_
_geom_bond_atom_site_label_1
_geom_bond_atom_site_label_2
_geom_bond_distance
O1 C1 1.404(3)
O1 C11 1.445(3)
O2 C1 1.475(3)
O2 C8 1.350(3)
O3 C12 1.206(3)
O4 C12 1.344(3)
O4 C13 1.462(3)
O5 C5 1.226(3)
C1 C2 1.521(3)
C1 C9 1.517(3)
C2 C3 1.536(3)
C2 C12 1.514(3)
C3 C4 1.496(3)
C3 C13 1.552(3)
C4 C5 1.447(4)
C4 C8 1.341(3)
C5 C6 1.514(3)
C6 C7 1.539(3)
C7 C8 1.493(3)
C9 C10 1.535(3)
C10 C11 1.518(4)
C13 C14 1.515(3)
O1A C1A 1.391(3)
O1A C11A 1.462(3)
O2A C1A 1.478(3)
O2A C8A 1.347(3)
O3A C12A 1.201(3)
O4A C12A 1.352(3)
O4A C13A 1.467(3)
O5A C5A 1.228(3)
C1A C2A 1.512(3)
C1A C9A 1.522(3)
C2A C3A 1.541(3)
C2A C12A 1.518(3)
C3A C4A 1.492(3)
C3A C13A 1.533(4)
C4A C5A 1.458(3)
C4A C8A 1.343(3)
C5A C6A 1.515(3)
C6A C7A 1.545(3)
C7A C8A 1.499(3)
C9A C10A 1.520(4)
C10A C11A 1.520(4)
C13A C14A 1.511(4)

loop_
_geom_torsion_atom_site_label_1
_geom_torsion_atom_site_label_2
_geom_torsion_atom_site_label_3
_geom_torsion_atom_site_label_4
_geom_torsion
O1 C1 C2 C3 -62.2(2)
O1 C1 C2 C12 178.56(19)
O1 C1 C9 C10 34.6(2)
O2 C1 C2 C3 55.2(2)
O2 C1 C2 C12 -64.0(2)
O2 C1 C9 C10 -79.6(2)
O5 C5 C6 C7 -177.5(2)
C1 O1 C11 C10 -4.5(3)
C1 O2 C8 C4 18.0(3)
C1 O2 C8 C7 -161.22(19)
C1 C2 C3 C4 -32.7(2)
C1 C2 C3 C13 -149.45(19)
C1 C2 C12 O3 -41.0(3)
C1 C2 C12 O4 140.3(2)
C1 C9 C10 C11 -35.8(2)
C2 C1 C9 C10 154.4(2)
C2 C3 C4 C5 -174.1(2)
C2 C3 C4 C8 4.1(3)
C2 C3 C13 O4 24.7(2)
C2 C3 C13 C14 -94.5(2)
C3 C2 C12 O3 -165.7(2)
C3 C2 C12 O4 15.5(2)
C3 C4 C5 O5 -4.7(4)
C3 C4 C5 C6 176.5(2)
C3 C4 C8 O2 4.0(3)
C3 C4 C8 C7 -176.7(2)
C4 C3 C13 O4 -91.3(2)
C4 C3 C13 C14 149.5(2)
C4 C5 C6 C7 1.3(2)
C5 C4 C8 O2 -177.62(19)
C5 C4 C8 C7 1.7(3)
C5 C6 C7 C8 -0.4(2)
C6 C7 C8 O2 178.56(18)
C6 C7 C8 C4 -0.8(3)
C8 O2 C1 O1 70.4(2)
C8 O2 C1 C2 -46.3(2)
C8 O2 C1 C9 -176.55(17)
C8 C4 C5 O5 177.0(2)
C8 C4 C5 C6 -1.8(2)
C9 C1 C2 C3 178.1(2)
C9 C1 C2 C12 58.9(3)
C9 C10 C11 O1 25.7(3)
C11 O1 C1 O2 93.2(2)
C11 O1 C1 C2 -146.85(19)
C11 O1 C1 C9 -19.3(2)
C12 O4 C13 C3 -16.4(2)
C12 O4 C13 C14 105.7(2)
C12 C2 C3 C4 92.8(2)
C12 C2 C3 C13 -23.9(2)
C13 O4 C12 O3 -178.2(2)
C13 O4 C12 C2 0.6(2)
C13 C3 C4 C5 -62.0(3)
C13 C3 C4 C8 116.2(2)
O1A C1A C2A C3A 62.5(2)
O1A C1A C2A C12A -177.88(18)
O1A C1A C9A C10A -35.2(3)
O2A C1A C2A C3A -55.6(3)
O2A C1A C2A C12A 64.0(2)
O2A C1A C9A C10A 79.8(2)
O5A C5A C6A C7A -177.5(2)
C1A O1A C11A C10A -8.7(3)
C1A O2A C8A C4A -19.9(3)
C1A O2A C8A C7A 159.3(2)
C1A C2A C3A C4A 32.4(3)
C1A C2A C3A C13A 151.1(2)
C1A C2A C12A O3A 42.7(3)
C1A C2A C12A O4A -139.2(2)
C1A C9A C10A C11A 28.7(3)
C2A C1A C9A C10A -155.3(2)
C2A C3A C4A C5A 173.6(2)
C2A C3A C4A C8A -3.6(3)
C2A C3A C13A O4A -28.0(2)
C2A C3A C13A C14A 91.0(2)
C3A C2A C12A O3A 167.8(2)
C3A C2A C12A O4A -14.2(2)
C3A C4A C5A O5A 1.3(4)
C3A C4A C5A C6A -180.0(2)
C3A C4A C8A O2A -3.1(4)
C3A C4A C8A C7A 177.6(2)
C4A C3A C13A O4A 88.5(2)
C4A C3A C13A C14A -152.4(2)
C4A C5A C6A C7A 3.8(3)
C5A C4A C8A O2A 179.3(2)
C5A C4A C8A C7A 0.1(3)
C5A C6A C7A C8A -3.6(3)
C6A C7A C8A O2A -177.0(2)
C6A C7A C8A C4A 2.3(3)
C8A O2A C1A O1A -69.3(2)
C8A O2A C1A C2A 47.9(3)
C8A O2A C1A C9A 177.1(2)
C8A C4A C5A O5A 178.8(2)
C8A C4A C5A C6A -2.5(3)
C9A C1A C2A C3A -177.8(2)
C9A C1A C2A C12A -58.1(3)
C9A C10A C11A O1A -13.7(3)
C11A O1A C1A O2A -85.3(2)
C11A O1A C1A C2A 154.81(19)
C11A O1A C1A C9A 27.7(3)
C12A O4A C13A C3A 20.9(3)
C12A O4A C13A C14A -101.3(2)
C12A C2A C3A C4A -93.4(2)
C12A C2A C3A C13A 25.4(2)
C13A O4A C12A O3A 174.0(2)
C13A O4A C12A C2A -4.2(3)
C13A C3A C4A C5A 61.1(3)
C13A C3A C4A C8A -116.0(3)
